data_7152339
loop_
_publ_author_name
'Guan, Yifu'
'Zhang, Hongbin'
'Pan, Chengxue'
'Wang, Jia'
'Huang, Rong'
'Li, Qilin'

_publ_section_title
;
 Flexible synthesis of montanine-like alkaloids: revisiting the structure
 of montabuphine
;
_journal_issue 19
_journal_name_full 'Organic &amp; Biomolecular Chemistry'
_journal_page_first 3812
_journal_paper_doi 10.1039/c2ob25374g
_journal_volume 10
_journal_year 2012
_chemical_formula_moiety 'C15 H17 N O4 S'
_chemical_formula_sum 'C15 H17 N O4 S'
_chemical_formula_weight 307.36
_chemical_name_systematic
;
?
;
_space_group_IT_number 14
_symmetry_cell_setting monoclinic
_symmetry_space_group_name_Hall '-P 2yn'
_symmetry_space_group_name_H-M 'P 1 21/n 1'
_atom_sites_solution_hydrogens geom
_atom_sites_solution_primary direct
_atom_sites_solution_secondary difmap
_audit_creation_method SHELXL-97
_cell_angle_alpha 90.00
_cell_angle_beta 98.752(2)
_cell_angle_gamma 90.00
_cell_formula_units_Z 4
_cell_length_a 11.7222(14)
_cell_length_b 10.3371(13)
_cell_length_c 12.2852(16)
_cell_measurement_reflns_used 1969
_cell_measurement_temperature 298(2)
_cell_measurement_theta_max 27.96
_cell_measurement_theta_min 2.24
_cell_volume 1471.3(3)
_computing_cell_refinement 'Bruker apex II'
_computing_data_collection 'Bruker apex II'
_computing_data_reduction 'Bruker SAINT'
_computing_molecular_graphics 'Bruker SHELXTL'
_computing_publication_material 'Bruker SHELXTL'
_computing_structure_refinement 'SHELXL-97 (Sheldrick, 1997)'
_computing_structure_solution 'SHELXS-97 (Sheldrick, 1990)'
_diffrn_ambient_temperature 298(2)
_diffrn_measured_fraction_theta_full 0.986
_diffrn_measured_fraction_theta_max 0.986
_diffrn_measurement_device_type 'CCD area detector'
_diffrn_measurement_method 'phi and omega scans'
_diffrn_radiation_monochromator graphite
_diffrn_radiation_source 'fine-focus sealed tube'
_diffrn_radiation_type MoK\a
_diffrn_radiation_wavelength 0.71073
_diffrn_reflns_av_R_equivalents 0.0455
_diffrn_reflns_av_sigmaI/netI 0.0575
_diffrn_reflns_limit_h_max 13
_diffrn_reflns_limit_h_min -12
_diffrn_reflns_limit_k_max 12
_diffrn_reflns_limit_k_min -12
_diffrn_reflns_limit_l_max 14
_diffrn_reflns_limit_l_min -13
_diffrn_reflns_number 7904
_diffrn_reflns_theta_full 25.01
_diffrn_reflns_theta_max 25.01
_diffrn_reflns_theta_min 2.24
_exptl_absorpt_coefficient_mu 0.235
_exptl_absorpt_correction_T_max 0.9589
_exptl_absorpt_correction_T_min 0.9350
_exptl_absorpt_correction_type multi-scan
_exptl_absorpt_process_details sadabs
_exptl_crystal_colour colourless
_exptl_crystal_density_diffrn 1.388
_exptl_crystal_density_method 'not measured'
_exptl_crystal_description block
_exptl_crystal_F_000 648
_exptl_crystal_size_max 0.29
_exptl_crystal_size_mid 0.23
_exptl_crystal_size_min 0.18
_refine_diff_density_max 0.239
_refine_diff_density_min -0.298
_refine_diff_density_rms 0.047
_refine_ls_extinction_coef 0.0046(9)
_refine_ls_extinction_expression Fc^*^=kFc[1+0.001xFc^2^\l^3^/sin(2\q)]^-1/4^
_refine_ls_extinction_method SHELXL
_refine_ls_goodness_of_fit_ref 1.053
_refine_ls_hydrogen_treatment constr
_refine_ls_matrix_type full
_refine_ls_number_parameters 193
_refine_ls_number_reflns 2563
_refine_ls_number_restraints 0
_refine_ls_restrained_S_all 1.053
_refine_ls_R_factor_all 0.0844
_refine_ls_R_factor_gt 0.0546
_refine_ls_shift/su_max 0.001
_refine_ls_shift/su_mean 0.000
_refine_ls_structure_factor_coef Fsqd
_refine_ls_weighting_details 'calc w=1/[\s^2^(Fo^2^)+(0.0367P)^2^+0.7763P] where P=(Fo^2^+2Fc^2^)/3'
_refine_ls_weighting_scheme calc
_refine_ls_wR_factor_gt 0.1018
_refine_ls_wR_factor_ref 0.1144
_reflns_number_gt 1786
_reflns_number_total 2563
_reflns_threshold_expression >2sigma(I)
_cod_data_source_file c2ob25374g.txt
_cod_data_source_block 111013c
_cod_depositor_comments
;
The following automatic conversions were performed:

'_symmetry_cell_setting' value 'Monoclinic' changed to 'monoclinic'
according to /home/saulius/struct/CIF-dictionaries/cif_core.dic
dictionary named 'cif_core.dic' version 2.4.1 from 2010-06-29.

Automatic conversion script
Id: cif_fix_values 1715 2011-07-08 13:25:40Z adriana 
;
_cod_original_sg_symbol_H-M P2(1)/n
_cod_database_code 7152339

loop_
_symmetry_equiv_pos_as_xyz
'x, y, z'
'-x+1/2, y+1/2, -z+1/2'
'-x, -y, -z'
'x-1/2, -y-1/2, z-1/2'

loop_
_atom_site_label
_atom_site_type_symbol
_atom_site_fract_x
_atom_site_fract_y
_atom_site_fract_z
_atom_site_U_iso_or_equiv
_atom_site_adp_type
_atom_site_occupancy
_atom_site_symmetry_multiplicity
_atom_site_calc_flag
_atom_site_refinement_flags
S1 S 0.74402(7) 0.10409(7) 0.47981(7) 0.0408(3) Uani 1 1 d .
N1 N 0.69618(19) 0.1611(2) 0.58678(19) 0.0347(6) Uani 1 1 d .
O1 O 0.48308(18) 0.49927(19) 0.63608(17) 0.0463(6) Uani 1 1 d .
O2 O 0.34651(19) 0.3617(2) 0.46848(19) 0.0619(7) Uani 1 1 d .
H2 H 0.4005 0.4026 0.4502 0.093 Uiso 1 1 calc R
O3 O 0.64714(19) 0.0943(2) 0.39406(17) 0.0533(6) Uani 1 1 d .
O4 O 0.8104(2) -0.0088(2) 0.5162(2) 0.0603(7) Uani 1 1 d .
C1 C 0.5329(2) 0.4056(3) 0.7197(2) 0.0363(7) Uani 1 1 d .
H1 H 0.5420 0.4330 0.7969 0.044 Uiso 1 1 calc R
C2 C 0.4147(3) 0.3903(3) 0.6613(2) 0.0431(8) Uani 1 1 d .
H2A H 0.3528 0.4097 0.7041 0.052 Uiso 1 1 calc R
C3 C 0.3848(3) 0.2941(3) 0.5678(3) 0.0447(8) Uani 1 1 d .
H3 H 0.3189 0.2437 0.5846 0.054 Uiso 1 1 calc R
C4 C 0.4814(2) 0.1973(3) 0.5577(3) 0.0417(8) Uani 1 1 d .
H4A H 0.4791 0.1289 0.6114 0.050 Uiso 1 1 calc R
H4B H 0.4676 0.1583 0.4851 0.050 Uiso 1 1 calc R
C5 C 0.6009(2) 0.2579(3) 0.5754(2) 0.0321(7) Uani 1 1 d .
H5 H 0.6090 0.3201 0.5168 0.038 Uiso 1 1 calc R
C6 C 0.6229(2) 0.3223(3) 0.6867(2) 0.0307(7) Uani 1 1 d .
C7 C 0.7185(3) 0.2812(3) 0.7476(2) 0.0380(7) Uani 1 1 d .
H7 H 0.7454 0.3111 0.8182 0.046 Uiso 1 1 calc R
C8 C 0.7781(3) 0.1814(3) 0.6898(2) 0.0411(8) Uani 1 1 d .
H8A H 0.8521 0.2125 0.6744 0.049 Uiso 1 1 calc R
H8B H 0.7897 0.1024 0.7327 0.049 Uiso 1 1 calc R
C9 C 0.8404(2) 0.2183(3) 0.4381(2) 0.0339(7) Uani 1 1 d .
C10 C 0.7973(3) 0.3190(3) 0.3696(2) 0.0421(8) Uani 1 1 d .
H10 H 0.7186 0.3253 0.3447 0.050 Uiso 1 1 calc R
C11 C 0.8727(3) 0.4104(3) 0.3386(3) 0.0475(9) Uani 1 1 d .
H11 H 0.8438 0.4774 0.2919 0.057 Uiso 1 1 calc R
C12 C 0.9906(3) 0.4040(3) 0.3757(2) 0.0412(8) Uani 1 1 d .
C13 C 1.0313(3) 0.3020(3) 0.4442(3) 0.0439(8) Uani 1 1 d .
H13 H 1.1100 0.2957 0.4696 0.053 Uiso 1 1 calc R
C14 C 0.9577(3) 0.2096(3) 0.4755(2) 0.0410(8) Uani 1 1 d .
H14 H 0.9867 0.1419 0.5214 0.049 Uiso 1 1 calc R
C15 C 1.0713(3) 0.5040(3) 0.3417(3) 0.0565(10) Uani 1 1 d .
H15A H 1.0901 0.4822 0.2705 0.085 Uiso 1 1 calc R
H15B H 1.1407 0.5062 0.3945 0.085 Uiso 1 1 calc R
H15C H 1.0349 0.5873 0.3383 0.085 Uiso 1 1 calc R

loop_
_atom_site_aniso_label
_atom_site_aniso_U_11
_atom_site_aniso_U_22
_atom_site_aniso_U_33
_atom_site_aniso_U_23
_atom_site_aniso_U_13
_atom_site_aniso_U_12
S1 0.0480(6) 0.0315(4) 0.0450(5) -0.0044(4) 0.0144(4) -0.0019(4)
N1 0.0323(15) 0.0377(13) 0.0344(14) 0.0019(11) 0.0064(12) 0.0019(11)
O1 0.0494(15) 0.0400(12) 0.0490(13) 0.0111(10) 0.0065(11) 0.0045(10)
O2 0.0468(15) 0.0799(19) 0.0533(15) 0.0134(13) -0.0112(12) -0.0017(13)
O3 0.0568(15) 0.0573(14) 0.0456(13) -0.0177(11) 0.0074(12) -0.0171(12)
O4 0.0749(18) 0.0304(12) 0.0808(17) 0.0038(12) 0.0288(14) 0.0109(11)
C1 0.039(2) 0.0381(17) 0.0314(16) 0.0066(14) 0.0053(14) 0.0002(14)
C2 0.038(2) 0.0472(19) 0.0467(19) 0.0094(16) 0.0131(16) 0.0035(15)
C3 0.0290(19) 0.057(2) 0.047(2) 0.0077(17) 0.0009(15) -0.0042(16)
C4 0.0356(19) 0.0462(19) 0.0416(19) -0.0036(15) 0.0007(15) -0.0078(15)
C5 0.0305(18) 0.0339(16) 0.0317(17) 0.0050(13) 0.0043(14) -0.0018(13)
C6 0.0300(18) 0.0325(16) 0.0299(16) 0.0048(13) 0.0051(14) -0.0050(13)
C7 0.0360(19) 0.0447(18) 0.0320(17) 0.0008(14) 0.0007(15) -0.0043(15)
C8 0.0331(19) 0.0481(19) 0.0411(19) 0.0098(15) 0.0022(15) 0.0038(15)
C9 0.0336(19) 0.0359(16) 0.0353(17) -0.0030(14) 0.0144(14) 0.0017(14)
C10 0.0321(19) 0.054(2) 0.0418(19) 0.0064(16) 0.0098(15) 0.0040(15)
C11 0.049(2) 0.048(2) 0.049(2) 0.0141(16) 0.0170(17) 0.0079(17)
C12 0.041(2) 0.0463(19) 0.0406(18) -0.0108(16) 0.0200(16) -0.0019(16)
C13 0.0257(18) 0.059(2) 0.048(2) -0.0060(17) 0.0107(15) 0.0034(16)
C14 0.038(2) 0.0448(18) 0.0430(19) 0.0015(15) 0.0138(16) 0.0108(15)
C15 0.058(2) 0.056(2) 0.061(2) -0.0110(18) 0.029(2) -0.0124(18)

loop_
_atom_type_symbol
_atom_type_description
_atom_type_scat_dispersion_real
_atom_type_scat_dispersion_imag
_atom_type_scat_source
C C 0.0033 0.0016 'International Tables Vol C Tables 4.2.6.8 and 6.1.1.4'
H H 0.0000 0.0000 'International Tables Vol C Tables 4.2.6.8 and 6.1.1.4'
N N 0.0061 0.0033 'International Tables Vol C Tables 4.2.6.8 and 6.1.1.4'
O O 0.0106 0.0060 'International Tables Vol C Tables 4.2.6.8 and 6.1.1.4'
S S 0.1246 0.1234 'International Tables Vol C Tables 4.2.6.8 and 6.1.1.4'

loop_
_geom_angle_atom_site_label_1
_geom_angle_atom_site_label_2
_geom_angle_atom_site_label_3
_geom_angle
O3 S1 O4 120.26(14)
O3 S1 N1 106.84(13)
O4 S1 N1 106.37(13)
O3 S1 C9 107.79(14)
O4 S1 C9 107.08(14)
N1 S1 C9 108.00(13)
C8 N1 C5 111.3(2)
C8 N1 S1 119.07(19)
C5 N1 S1 121.10(19)
C2 O1 C1 60.60(17)
C3 O2 H2 109.5
C6 C1 O1 114.9(2)
C6 C1 C2 117.9(3)
O1 C1 C2 58.91(17)
C6 C1 H1 117.4
O1 C1 H1 117.4
C2 C1 H1 117.4
O1 C2 C1 60.49(18)
O1 C2 C3 114.9(2)
C1 C2 C3 122.1(3)
O1 C2 H2A 115.8
C1 C2 H2A 115.8
C3 C2 H2A 115.8
O2 C3 C2 109.5(3)
O2 C3 C4 113.2(3)
C2 C3 C4 113.6(3)
O2 C3 H3 106.7
C2 C3 H3 106.7
C4 C3 H3 106.7
C5 C4 C3 113.3(2)
C5 C4 H4A 108.9
C3 C4 H4A 108.9
C5 C4 H4B 108.9
C3 C4 H4B 108.9
H4A C4 H4B 107.7
N1 C5 C6 100.9(2)
N1 C5 C4 113.4(2)
C6 C5 C4 109.8(2)
N1 C5 H5 110.8
C6 C5 H5 110.8
C4 C5 H5 110.8
C7 C6 C1 128.2(3)
C7 C6 C5 112.6(3)
C1 C6 C5 118.6(2)
C6 C7 C8 112.0(3)
C6 C7 H7 124.0
C8 C7 H7 124.0
N1 C8 C7 102.5(2)
N1 C8 H8A 111.3
C7 C8 H8A 111.3
N1 C8 H8B 111.3
C7 C8 H8B 111.3
H8A C8 H8B 109.2
C14 C9 C10 120.1(3)
C14 C9 S1 120.5(2)
C10 C9 S1 119.3(2)
C9 C10 C11 119.4(3)
C9 C10 H10 120.3
C11 C10 H10 120.3
C10 C11 C12 121.4(3)
C10 C11 H11 119.3
C12 C11 H11 119.3
C13 C12 C11 117.9(3)
C13 C12 C15 121.2(3)
C11 C12 C15 120.9(3)
C14 C13 C12 121.5(3)
C14 C13 H13 119.2
C12 C13 H13 119.2
C13 C14 C9 119.6(3)
C13 C14 H14 120.2
C9 C14 H14 120.2
C12 C15 H15A 109.5
C12 C15 H15B 109.5
H15A C15 H15B 109.5
C12 C15 H15C 109.5
H15A C15 H15C 109.5
H15B C15 H15C 109.5

loop_
_geom_bond_atom_site_label_1
_geom_bond_atom_site_label_2
_geom_bond_distance
S1 O3 1.430(2)
S1 O4 1.436(2)
S1 N1 1.616(2)
S1 C9 1.763(3)
N1 C8 1.483(4)
N1 C5 1.491(3)
O1 C2 1.443(3)
O1 C1 1.467(3)
O2 C3 1.419(4)
O2 H2 0.8200
C1 C6 1.466(4)
C1 C2 1.468(4)
C1 H1 0.9800
C2 C3 1.519(4)
C2 H2A 0.9800
C3 C4 1.530(4)
C3 H3 0.9800
C4 C5 1.520(4)
C4 H4A 0.9700
C4 H4B 0.9700
C5 C6 1.507(4)
C5 H5 0.9800
C6 C7 1.319(4)
C7 C8 1.485(4)
C7 H7 0.9300
C8 H8A 0.9700
C8 H8B 0.9700
C9 C14 1.385(4)
C9 C10 1.385(4)
C10 C11 1.386(4)
C10 H10 0.9300
C11 C12 1.389(4)
C11 H11 0.9300
C12 C13 1.388(4)
C12 C15 1.503(4)
C13 C14 1.380(4)
C13 H13 0.9300
C14 H14 0.9300
C15 H15A 0.9600
C15 H15B 0.9600
C15 H15C 0.9600

loop_
_geom_hbond_atom_site_label_D
_geom_hbond_atom_site_label_H
_geom_hbond_atom_site_label_A
_geom_hbond_distance_DH
_geom_hbond_distance_HA
_geom_hbond_distance_DA
_geom_hbond_angle_DHA
_geom_hbond_site_symmetry_A
O2 H2 O1 0.82 2.11 2.913(3) 165.9 3_666

loop_
_geom_torsion_atom_site_label_1
_geom_torsion_atom_site_label_2
_geom_torsion_atom_site_label_3
_geom_torsion_atom_site_label_4
_geom_torsion
O3 S1 N1 C8 179.8(2)
O4 S1 N1 C8 50.2(2)
C9 S1 N1 C8 -64.5(2)
O3 S1 N1 C5 -35.1(2)
O4 S1 N1 C5 -164.7(2)
C9 S1 N1 C5 80.6(2)
C2 O1 C1 C6 108.8(3)
C1 O1 C2 C3 -114.3(3)
C6 C1 C2 O1 -103.7(3)
C6 C1 C2 C3 -1.2(4)
O1 C1 C2 C3 102.4(3)
O1 C2 C3 O2 -45.8(3)
C1 C2 C3 O2 -115.3(3)
O1 C2 C3 C4 81.9(3)
C1 C2 C3 C4 12.3(4)
O2 C3 C4 C5 85.1(3)
C2 C3 C4 C5 -40.6(4)
C8 N1 C5 C6 -8.4(3)
S1 N1 C5 C6 -155.95(18)
C8 N1 C5 C4 -125.8(3)
S1 N1 C5 C4 86.7(3)
C3 C4 C5 N1 169.1(2)
C3 C4 C5 C6 57.1(3)
O1 C1 C6 C7 142.1(3)
C2 C1 C6 C7 -151.4(3)
O1 C1 C6 C5 -47.3(3)
C2 C1 C6 C5 19.2(4)
N1 C5 C6 C7 5.4(3)
C4 C5 C6 C7 125.4(3)
N1 C5 C6 C1 -166.6(2)
C4 C5 C6 C1 -46.6(3)
C1 C6 C7 C8 170.6(3)
C5 C6 C7 C8 -0.4(3)
C5 N1 C8 C7 8.3(3)
S1 N1 C8 C7 156.58(19)
C6 C7 C8 N1 -4.8(3)
O3 S1 C9 C14 -151.6(2)
O4 S1 C9 C14 -20.9(3)
N1 S1 C9 C14 93.3(2)
O3 S1 C9 C10 30.0(3)
O4 S1 C9 C10 160.7(2)
N1 S1 C9 C10 -85.1(3)
C14 C9 C10 C11 0.3(4)
S1 C9 C10 C11 178.7(2)
C9 C10 C11 C12 -0.7(5)
C10 C11 C12 C13 0.8(4)
C10 C11 C12 C15 -179.8(3)
C11 C12 C13 C14 -0.4(4)
C15 C12 C13 C14 -179.8(3)
C12 C13 C14 C9 -0.1(4)
C10 C9 C14 C13 0.1(4)
S1 C9 C14 C13 -178.3(2)
